data_7706427
loop_
_publ_author_name
'Navarro, Yolanda'
'Guedes, Guilherme P.'
'Del \'Aguila-S\'anchez, Miguel A'
'Iglesias, Mar\'ia Jos\'e'
'Lloret, Francisco'
'L\'opez-Ortiz, Fernando'

_publ_section_title
;
 Synthesis, crystal structures and magnetic properties of a P-stereogenic
 <i>ortho</i>-(4-amino-tempo)phosphinic amide radical and its
 Cu<sup>II</sup> complex.
;
_journal_issue 7
_journal_name_full 'Dalton transactions (Cambridge, England : 2003)'
_journal_page_first 2585
_journal_page_last 2595
_journal_paper_doi 10.1039/d0dt04298f
_journal_volume 50
_journal_year 2021
_chemical_absolute_configuration syn
_chemical_formula_moiety 'C27 H41 N3 O2 P'
_chemical_formula_sum 'C27 H41 N3 O2 P'
_chemical_formula_weight 470.60
_space_group_crystal_system orthorhombic
_space_group_IT_number 19
_space_group_name_Hall 'P 2ac 2ab'
_space_group_name_H-M_alt 'P 21 21 21'
_atom_sites_solution_hydrogens mixed
_atom_sites_solution_primary direct
_audit_creation_date 2020-08-24
_audit_creation_method
;
Olex2 1.3
(compiled 2020.07.31 svn.rc2a77460 for OlexSys, GUI svn.r6145)
;
_audit_update_record
;
2020-08-24 deposited with the CCDC.	2021-01-12 downloaded from the CCDC.
;
_cell_angle_alpha 90
_cell_angle_beta 90
_cell_angle_gamma 90
_cell_formula_units_Z 4
_cell_length_a 8.3792(2)
_cell_length_b 17.0809(4)
_cell_length_c 18.6707(4)
_cell_measurement_reflns_used 8112
_cell_measurement_temperature 100.0
_cell_measurement_theta_max 74.18
_cell_measurement_theta_min 3.51
_cell_volume 2672.23(11)
_computing_cell_refinement 'SAINT V8.40A (Bruker, 2019)'
_computing_data_collection 'Bruker APEX 2'
_computing_data_reduction 'SAINT V8.40A (Bruker, 2019)'
_computing_molecular_graphics 'Olex2 1.3 (Dolomanov et al., 2009)'
_computing_publication_material 'Olex2 1.3 (Dolomanov et al., 2009)'
_computing_structure_refinement 'SHELXL 2014/7 (Sheldrick, 2015)'
_computing_structure_solution 'SHELXS-97 (Sheldrick 2008)'
_diffrn_ambient_temperature 100.0
_diffrn_measured_fraction_theta_full 0.983
_diffrn_measured_fraction_theta_max 0.941
_diffrn_measurement_device_type 'Bruker APEX-II CCD'
_diffrn_measurement_method '\f and \w scans'
_diffrn_radiation_type CuK\a
_diffrn_radiation_wavelength 1.54178
_diffrn_reflns_av_R_equivalents 0.0368
_diffrn_reflns_av_unetI/netI 0.0442
_diffrn_reflns_Laue_measured_fraction_full 0.983
_diffrn_reflns_Laue_measured_fraction_max 0.941
_diffrn_reflns_limit_h_max 10
_diffrn_reflns_limit_h_min -6
_diffrn_reflns_limit_k_max 20
_diffrn_reflns_limit_k_min -21
_diffrn_reflns_limit_l_max 14
_diffrn_reflns_limit_l_min -22
_diffrn_reflns_number 13459
_diffrn_reflns_point_group_measured_fraction_full 0.978
_diffrn_reflns_point_group_measured_fraction_max 0.933
_diffrn_reflns_theta_full 67.679
_diffrn_reflns_theta_max 74.164
_diffrn_reflns_theta_min 3.507
_diffrn_standards_number 0
_exptl_absorpt_coefficient_mu 1.117
_exptl_absorpt_correction_T_max 1.0000
_exptl_absorpt_correction_T_min 0.8239
_exptl_absorpt_correction_type multi-scan
_exptl_absorpt_process_details
;
SADABS-2014/5 (Bruker,2014/5) was used for absorption correction.
wR2(int) was 0.1718 before and 0.0804 after correction.
The Ratio of minimum to maximum transmission is 0.4973.
The \l/2 correction factor is 0.00150.
;
_exptl_crystal_colour 'clear yellow'
_exptl_crystal_colour_lustre clear
_exptl_crystal_colour_primary yellow
_exptl_crystal_density_diffrn 1.170
_exptl_crystal_description block
_exptl_crystal_F_000 1020
_exptl_crystal_size_max 0.228
_exptl_crystal_size_mid 0.129
_exptl_crystal_size_min 0.098
_refine_diff_density_max 0.208
_refine_diff_density_min -0.325
_refine_diff_density_rms 0.046
_refine_ls_abs_structure_details
;
 Flack x determined using 1907 quotients [(I+)-(I-)]/[(I+)+(I-)]
 (Parsons, Flack and Wagner, Acta Cryst. B69 (2013) 249-259).
;
_refine_ls_abs_structure_Flack 0.024(9)
_refine_ls_extinction_method none
_refine_ls_goodness_of_fit_ref 1.050
_refine_ls_hydrogen_treatment mixed
_refine_ls_matrix_type full
_refine_ls_number_parameters 313
_refine_ls_number_reflns 5071
_refine_ls_number_restraints 0
_refine_ls_restrained_S_all 1.050
_refine_ls_R_factor_all 0.0349
_refine_ls_R_factor_gt 0.0300
_refine_ls_shift/su_max 0.001
_refine_ls_shift/su_mean 0.000
_refine_ls_structure_factor_coef Fsqd
_refine_ls_weighting_details 'w=1/[\s^2^(Fo^2^)+(0.0369P)^2^+0.1130P] where P=(Fo^2^+2Fc^2^)/3'
_refine_ls_weighting_scheme calc
_refine_ls_wR_factor_gt 0.0719
_refine_ls_wR_factor_ref 0.0750
_reflns_Friedel_coverage 0.747
_reflns_Friedel_fraction_full 0.971
_reflns_Friedel_fraction_max 0.921
_reflns_number_gt 4679
_reflns_number_total 5437
_reflns_threshold_expression 'I > 2\s(I)'
_cod_data_source_file d0dt04298f2.cif
_cod_data_source_block yn36_0m_a
_cod_depositor_comments 'Adding full bibliography for 7706427--7706428.cif.'
_cod_database_code 7706427
_shelx_shelxl_version_number 2014/7
_shelx_space_group_comment
;
The symmetry employed for this shelxl refinement is uniquely defined
by the following loop, which should always be used as a source of
symmetry information in preference to the above space-group names.
They are only intended as comments.
;
_olex2_refinement_description
;
1. Fixed Uiso
 At 1.2 times of:
  All C(H) groups, All C(H,H) groups, All N(H) groups
 At 1.5 times of:
  All C(H,H,H) groups
2.a Ternary CH refined with riding coordinates:
 C22(H22), C5(H5)
2.b Secondary CH2 refined with riding coordinates:
 C6(H6A,H6B), C4(H4A,H4B)
2.c Aromatic/amide H refined with riding coordinates:
 C13(H13), C17(H17), C12(H12), C20(H20), C11(H11), C14(H14), C18(H18),
 C21(H21), C19(H19)
2.d Idealised Me refined as rotating group:
 C26(H26A,H26B,H26C), C9(H9A,H9B,H9C), C2(H2A,H2B,H2C), C3(H3A,H3B,H3C),
 C8(H8A,H8B,H8C), C25(H25A,H25B,H25C), C27(H27A,H27B,H27C), C23(H23A,H23B,H23C)
;
_olex2_submission_special_instructions 'No special instructions were received'
_publcif_funding_html
;
;

loop_
_space_group_symop_operation_xyz
'x, y, z'
'-x+1/2, -y, z+1/2'
'-x, y+1/2, -z+1/2'
'x+1/2, -y+1/2, -z'

loop_
_atom_site_label
_atom_site_type_symbol
_atom_site_fract_x
_atom_site_fract_y
_atom_site_fract_z
_atom_site_U_iso_or_equiv
_atom_site_adp_type
_atom_site_occupancy
_atom_site_site_symmetry_order
_atom_site_calc_flag
_atom_site_refinement_flags_posn
_atom_site_refinement_flags_adp
_atom_site_refinement_flags_occupancy
_atom_site_disorder_assembly
_atom_site_disorder_group
P1 P 0.94157(6) 0.94287(3) 0.60041(3) 0.01308(12) Uani 1 1 d . . . . .
O1 O 0.7523(2) 0.86432(10) 0.17826(8) 0.0251(4) Uani 1 1 d . . . . .
N1 N 0.8011(2) 0.86165(10) 0.24348(10) 0.0172(4) Uani 1 1 d . . . . .
N2 N 0.9586(2) 0.84769(11) 0.45903(10) 0.0208(4) Uani 1 1 d . . . . .
H2 H 0.874(3) 0.8633(14) 0.4832(13) 0.018(6) Uiso 1 1 d . . . . .
C6 C 0.9879(3) 0.90380(13) 0.33799(13) 0.0208(5) Uani 1 1 d . . . . .
H6A H 0.9263 0.9486 0.3538 0.025 Uiso 1 1 calc R U . . .
H6B H 1.0995 0.9152 0.3471 0.025 Uiso 1 1 calc R U . . .
C16 C 0.9566(2) 0.93270(11) 0.69647(11) 0.0146(4) Uani 1 1 d . . . . .
N3 N 0.9676(2) 1.03796(10) 0.58951(9) 0.0166(4) Uani 1 1 d . . . . .
H3 H 0.906(3) 1.0645(14) 0.6185(13) 0.020 Uiso 1 1 d . U . . .
C15 C 1.1139(2) 0.89949(12) 0.55813(11) 0.0134(4) Uani 1 1 d . . . . .
C13 C 1.4035(3) 0.88238(13) 0.55849(13) 0.0202(5) Uani 1 1 d . . . . .
H13 H 1.5020 0.8906 0.5802 0.024 Uiso 1 1 calc R U . . .
C26 C 1.2577(3) 1.10229(16) 0.52120(15) 0.0327(6) Uani 1 1 d . . . . .
H26A H 1.2627 1.0838 0.5697 0.049 Uiso 1 1 calc R U . . .
H26B H 1.3365 1.1424 0.5142 0.049 Uiso 1 1 calc R U . . .
H26C H 1.2781 1.0596 0.4890 0.049 Uiso 1 1 calc R U . . .
C17 C 1.0570(3) 0.97872(12) 0.73872(11) 0.0170(4) Uani 1 1 d . . . . .
H17 H 1.1183 1.0178 0.7176 0.020 Uiso 1 1 calc R U . . .
C12 C 1.3917(3) 0.84191(14) 0.49408(13) 0.0227(5) Uani 1 1 d . . . . .
H12 H 1.4835 0.8221 0.4728 0.027 Uiso 1 1 calc R U . . .
C20 C 0.8711(3) 0.86381(14) 0.80266(13) 0.0233(5) Uani 1 1 d . . . . .
H20 H 0.8077 0.8257 0.8241 0.028 Uiso 1 1 calc R U . . .
C7 C 0.9645(3) 0.89407(12) 0.25726(13) 0.0198(5) Uani 1 1 d . . . . .
C11 C 1.2459(3) 0.83070(14) 0.46126(12) 0.0234(5) Uani 1 1 d . . . . .
H11 H 1.2416 0.8038 0.4180 0.028 Uiso 1 1 calc R U . . .
C9 C 1.0890(3) 0.83940(14) 0.22397(13) 0.0243(5) Uani 1 1 d . . . . .
H9A H 1.0922 0.7912 0.2504 0.036 Uiso 1 1 calc R U . . .
H9B H 1.1920 0.8640 0.2256 0.036 Uiso 1 1 calc R U . . .
H9C H 1.0609 0.8288 0.1751 0.036 Uiso 1 1 calc R U . . .
C22 C 0.9667(3) 1.06940(12) 0.51537(12) 0.0217(5) Uani 1 1 d . . . . .
H22 H 0.9990 1.0266 0.4836 0.026 Uiso 1 1 calc R U . . .
C2 C 0.5416(3) 0.81128(13) 0.28113(12) 0.0215(5) Uani 1 1 d . . . . .
H2A H 0.5127 0.8649 0.2896 0.032 Uiso 1 1 calc R U . . .
H2B H 0.4870 0.7782 0.3148 0.032 Uiso 1 1 calc R U . . .
H2C H 0.5118 0.7968 0.2333 0.032 Uiso 1 1 calc R U . . .
C3 C 0.7725(3) 0.72017(12) 0.26455(12) 0.0200(5) Uani 1 1 d . . . . .
H3A H 0.7624 0.7173 0.2134 0.030 Uiso 1 1 calc R U . . .
H3B H 0.7054 0.6813 0.2863 0.030 Uiso 1 1 calc R U . . .
H3C H 0.8815 0.7109 0.2779 0.030 Uiso 1 1 calc R U . . .
C5 C 0.9396(3) 0.83278(12) 0.38299(11) 0.0173(4) Uani 1 1 d . . . . .
H5 H 1.0039 0.7873 0.3691 0.021 Uiso 1 1 calc R U . . .
C8 C 0.9723(3) 0.97435(14) 0.22088(14) 0.0296(6) Uani 1 1 d . . . . .
H8A H 0.9639 0.9679 0.1699 0.044 Uiso 1 1 calc R U . . .
H8B H 1.0721 0.9991 0.2322 0.044 Uiso 1 1 calc R U . . .
H8C H 0.8860 1.0064 0.2377 0.044 Uiso 1 1 calc R U . . .
C14 C 1.2642(2) 0.91011(12) 0.58929(12) 0.0164(4) Uani 1 1 d . . . . .
H14 H 1.2709 0.9369 0.6325 0.020 Uiso 1 1 calc R U . . .
C1 C 0.7218(3) 0.80161(12) 0.29030(11) 0.0164(5) Uani 1 1 d . . . . .
C25 C 1.0603(4) 1.20328(14) 0.55836(14) 0.0360(6) Uani 1 1 d . . . . .
H25A H 1.0705 1.1848 0.6067 0.054 Uiso 1 1 calc R U . . .
H25B H 0.9542 1.2230 0.5509 0.054 Uiso 1 1 calc R U . . .
H25C H 1.1362 1.2444 0.5500 0.054 Uiso 1 1 calc R U . . .
C18 C 1.0657(3) 0.96629(13) 0.81237(12) 0.0228(5) Uani 1 1 d . . . . .
H18 H 1.1333 0.9969 0.8402 0.027 Uiso 1 1 calc R U . . .
C4 C 0.7638(3) 0.81623(12) 0.36889(11) 0.0171(5) Uani 1 1 d . . . . .
H4A H 0.7017 0.8603 0.3860 0.021 Uiso 1 1 calc R U . . .
H4B H 0.7325 0.7707 0.3966 0.021 Uiso 1 1 calc R U . . .
C10 C 1.1037(3) 0.85907(12) 0.49182(12) 0.0163(4) Uani 1 1 d . . . . .
C24 C 1.0920(3) 1.13577(13) 0.50643(12) 0.0239(5) Uani 1 1 d . . . . .
C21 C 0.8626(3) 0.87587(12) 0.72931(12) 0.0180(5) Uani 1 1 d . . . . .
H21 H 0.7934 0.8457 0.7018 0.022 Uiso 1 1 calc R U . . .
C27 C 1.0881(4) 1.16627(17) 0.42912(13) 0.0390(7) Uani 1 1 d . . . . .
H27A H 1.1745 1.2023 0.4219 0.058 Uiso 1 1 calc R U . . .
H27B H 0.9885 1.1924 0.4205 0.058 Uiso 1 1 calc R U . . .
H27C H 1.0989 1.1231 0.3965 0.058 Uiso 1 1 calc R U . . .
C19 C 0.9741(3) 0.90851(14) 0.84417(12) 0.0249(5) Uani 1 1 d . . . . .
H19 H 0.9815 0.8996 0.8932 0.030 Uiso 1 1 calc R U . . .
O2 O 0.79154(17) 0.90602(9) 0.57387(8) 0.0199(3) Uani 1 1 d . . . . .
C23 C 0.7963(3) 1.09198(17) 0.49470(16) 0.0379(7) Uani 1 1 d . . . . .
H23A H 0.7277 1.0473 0.4998 0.057 Uiso 1 1 calc R U . . .
H23B H 0.7945 1.1095 0.4459 0.057 Uiso 1 1 calc R U . . .
H23C H 0.7596 1.1333 0.5254 0.057 Uiso 1 1 calc R U . . .

loop_
_atom_site_aniso_label
_atom_site_aniso_U_11
_atom_site_aniso_U_22
_atom_site_aniso_U_33
_atom_site_aniso_U_23
_atom_site_aniso_U_13
_atom_site_aniso_U_12
P1 0.0113(2) 0.0165(2) 0.0115(2) -0.0008(2) -0.0001(2) 0.00008(19)
O1 0.0268(9) 0.0318(9) 0.0166(8) 0.0070(7) -0.0042(8) 0.0017(7)
N1 0.0174(9) 0.0188(9) 0.0154(9) 0.0036(7) -0.0010(8) 0.0002(7)
N2 0.0124(9) 0.0352(11) 0.0149(10) -0.0084(8) 0.0007(9) -0.0013(8)
C6 0.0177(11) 0.0208(11) 0.0238(12) -0.0024(9) -0.0004(10) -0.0032(8)
C16 0.0149(10) 0.0151(9) 0.0139(9) 0.0003(8) 0.0032(9) 0.0043(8)
N3 0.0217(9) 0.0161(8) 0.0119(8) 0.0006(7) 0.0030(8) 0.0039(7)
C15 0.0138(10) 0.0143(10) 0.0121(10) 0.0026(8) 0.0005(9) -0.0021(8)
C13 0.0113(10) 0.0265(12) 0.0226(12) 0.0036(9) -0.0013(9) -0.0010(8)
C26 0.0323(14) 0.0324(14) 0.0334(14) 0.0050(11) 0.0057(13) -0.0052(11)
C17 0.0167(10) 0.0182(10) 0.0161(10) 0.0002(8) 0.0020(10) 0.0004(9)
C12 0.0141(10) 0.0315(13) 0.0224(12) 0.0022(10) 0.0049(10) 0.0050(9)
C20 0.0234(12) 0.0240(12) 0.0226(12) 0.0051(10) 0.0073(11) 0.0012(9)
C7 0.0163(11) 0.0215(10) 0.0216(11) 0.0050(9) -0.0002(10) -0.0020(9)
C11 0.0210(12) 0.0323(13) 0.0168(11) -0.0079(10) 0.0026(11) 0.0021(10)
C9 0.0216(12) 0.0304(13) 0.0210(12) 0.0031(10) 0.0044(10) 0.0017(9)
C22 0.0291(13) 0.0231(11) 0.0130(10) 0.0025(8) -0.0026(10) 0.0031(10)
C2 0.0198(11) 0.0233(11) 0.0215(11) 0.0004(9) -0.0026(11) -0.0015(9)
C3 0.0257(12) 0.0183(11) 0.0159(11) -0.0013(9) -0.0005(10) -0.0013(9)
C5 0.0170(10) 0.0217(10) 0.0132(10) -0.0032(8) 0.0003(10) -0.0014(9)
C8 0.0249(14) 0.0260(12) 0.0379(14) 0.0127(11) 0.0002(12) -0.0027(10)
C14 0.0151(10) 0.0195(10) 0.0148(10) -0.0013(8) 0.0001(10) -0.0013(8)
C1 0.0167(11) 0.0177(10) 0.0149(11) 0.0010(8) 0.0004(10) -0.0018(8)
C25 0.0547(17) 0.0211(12) 0.0322(14) -0.0015(10) 0.0084(15) -0.0044(13)
C18 0.0239(12) 0.0270(12) 0.0174(11) -0.0028(9) -0.0010(11) -0.0006(10)
C4 0.0174(11) 0.0189(10) 0.0151(10) -0.0017(8) 0.0019(9) -0.0006(8)
C10 0.0146(10) 0.0194(11) 0.0149(11) 0.0002(9) 0.0014(9) -0.0023(8)
C24 0.0362(14) 0.0209(11) 0.0147(11) 0.0031(9) 0.0027(11) -0.0018(9)
C21 0.0167(11) 0.0185(11) 0.0189(11) -0.0002(9) 0.0028(10) -0.0001(8)
C27 0.0567(19) 0.0404(16) 0.0199(13) 0.0093(11) 0.0031(14) -0.0079(13)
C19 0.0274(13) 0.0343(12) 0.0129(10) 0.0053(10) 0.0016(11) 0.0058(10)
O2 0.0121(7) 0.0308(8) 0.0169(8) -0.0076(7) -0.0005(7) -0.0014(6)
C23 0.0354(16) 0.0424(15) 0.0360(16) 0.0178(13) -0.0127(14) 0.0005(12)

loop_
_atom_type_symbol
_atom_type_description
_atom_type_scat_dispersion_real
_atom_type_scat_dispersion_imag
_atom_type_scat_source
C C 0.0180 0.0090 'International Tables Vol C Tables 4.2.6.8 and 6.1.1.4'
H H 0.0000 0.0000 'International Tables Vol C Tables 4.2.6.8 and 6.1.1.4'
N N 0.0310 0.0180 'International Tables Vol C Tables 4.2.6.8 and 6.1.1.4'
O O 0.0490 0.0320 'International Tables Vol C Tables 4.2.6.8 and 6.1.1.4'
P P 0.2960 0.4330 'International Tables Vol C Tables 4.2.6.8 and 6.1.1.4'

loop_
_geom_angle_atom_site_label_1
_geom_angle_atom_site_label_2
_geom_angle_atom_site_label_3
_geom_angle
_geom_angle_site_symmetry_1
_geom_angle_site_symmetry_3
_geom_angle_publ_flag
N3 P1 C16 101.99(9) . . ?
N3 P1 C15 104.13(10) . . ?
C15 P1 C16 109.81(10) . . ?
O2 P1 C16 110.39(9) . . ?
O2 P1 N3 119.07(10) . . ?
O2 P1 C15 110.85(9) . . ?
O1 N1 C7 116.12(18) . . ?
O1 N1 C1 115.75(17) . . ?
C7 N1 C1 123.80(17) . . ?
C5 N2 H2 117.9(16) . . ?
C10 N2 H2 116.0(16) . . ?
C10 N2 C5 123.84(19) . . ?
H6A C6 H6B 107.5 . . ?
C7 C6 H6A 108.5 . . ?
C7 C6 H6B 108.5 . . ?
C7 C6 C5 114.91(17) . . ?
C5 C6 H6A 108.5 . . ?
C5 C6 H6B 108.5 . . ?
C17 C16 P1 123.31(16) . . ?
C21 C16 P1 117.69(16) . . ?
C21 C16 C17 119.0(2) . . ?
P1 N3 H3 110.9(16) . . ?
C22 N3 P1 118.03(14) . . ?
C22 N3 H3 112.8(16) . . ?
C14 C15 P1 119.02(16) . . ?
C14 C15 C10 118.67(19) . . ?
C10 C15 P1 122.19(16) . . ?
C12 C13 H13 121.0 . . ?
C14 C13 H13 121.0 . . ?
C14 C13 C12 118.0(2) . . ?
H26A C26 H26B 109.5 . . ?
H26A C26 H26C 109.5 . . ?
H26B C26 H26C 109.5 . . ?
C24 C26 H26A 109.5 . . ?
C24 C26 H26B 109.5 . . ?
C24 C26 H26C 109.5 . . ?
C16 C17 H17 119.9 . . ?
C18 C17 C16 120.2(2) . . ?
C18 C17 H17 119.9 . . ?
C13 C12 H12 119.5 . . ?
C11 C12 C13 121.1(2) . . ?
C11 C12 H12 119.5 . . ?
C21 C20 H20 120.0 . . ?
C21 C20 C19 120.1(2) . . ?
C19 C20 H20 120.0 . . ?
N1 C7 C6 109.06(17) . . ?
N1 C7 C9 109.11(18) . . ?
N1 C7 C8 107.08(18) . . ?
C6 C7 C9 112.25(18) . . ?
C6 C7 C8 109.53(19) . . ?
C8 C7 C9 109.66(19) . . ?
C12 C11 H11 119.3 . . ?
C12 C11 C10 121.5(2) . . ?
C10 C11 H11 119.3 . . ?
C7 C9 H9A 109.5 . . ?
C7 C9 H9B 109.5 . . ?
C7 C9 H9C 109.5 . . ?
H9A C9 H9B 109.5 . . ?
H9A C9 H9C 109.5 . . ?
H9B C9 H9C 109.5 . . ?
N3 C22 H22 107.1 . . ?
N3 C22 C24 111.13(18) . . ?
N3 C22 C23 109.3(2) . . ?
C24 C22 H22 107.1 . . ?
C23 C22 H22 107.1 . . ?
C23 C22 C24 114.83(19) . . ?
H2A C2 H2B 109.5 . . ?
H2A C2 H2C 109.5 . . ?
H2B C2 H2C 109.5 . . ?
C1 C2 H2A 109.5 . . ?
C1 C2 H2B 109.5 . . ?
C1 C2 H2C 109.5 . . ?
H3A C3 H3B 109.5 . . ?
H3A C3 H3C 109.5 . . ?
H3B C3 H3C 109.5 . . ?
C1 C3 H3A 109.5 . . ?
C1 C3 H3B 109.5 . . ?
C1 C3 H3C 109.5 . . ?
N2 C5 C6 111.67(17) . . ?
N2 C5 H5 109.8 . . ?
N2 C5 C4 107.89(18) . . ?
C6 C5 H5 109.8 . . ?
C4 C5 C6 107.93(17) . . ?
C4 C5 H5 109.8 . . ?
C7 C8 H8A 109.5 . . ?
C7 C8 H8B 109.5 . . ?
C7 C8 H8C 109.5 . . ?
H8A C8 H8B 109.5 . . ?
H8A C8 H8C 109.5 . . ?
H8B C8 H8C 109.5 . . ?
C15 C14 H14 118.6 . . ?
C13 C14 C15 122.8(2) . . ?
C13 C14 H14 118.6 . . ?
N1 C1 C2 107.35(17) . . ?
N1 C1 C3 108.33(17) . . ?
N1 C1 C4 110.16(17) . . ?
C2 C1 C3 109.71(18) . . ?
C2 C1 C4 108.51(18) . . ?
C4 C1 C3 112.66(18) . . ?
H25A C25 H25B 109.5 . . ?
H25A C25 H25C 109.5 . . ?
H25B C25 H25C 109.5 . . ?
C24 C25 H25A 109.5 . . ?
C24 C25 H25B 109.5 . . ?
C24 C25 H25C 109.5 . . ?
C17 C18 H18 119.9 . . ?
C19 C18 C17 120.2(2) . . ?
C19 C18 H18 119.9 . . ?
C5 C4 C1 114.77(18) . . ?
C5 C4 H4A 108.6 . . ?
C5 C4 H4B 108.6 . . ?
C1 C4 H4A 108.6 . . ?
C1 C4 H4B 108.6 . . ?
H4A C4 H4B 107.6 . . ?
N2 C10 C15 120.68(19) . . ?
N2 C10 C11 121.3(2) . . ?
C11 C10 C15 118.01(19) . . ?
C26 C24 C22 108.76(19) . . ?
C26 C24 C25 109.0(2) . . ?
C26 C24 C27 108.4(2) . . ?
C25 C24 C22 111.4(2) . . ?
C25 C24 C27 109.7(2) . . ?
C27 C24 C22 109.52(19) . . ?
C16 C21 H21 119.7 . . ?
C20 C21 C16 120.6(2) . . ?
C20 C21 H21 119.7 . . ?
C24 C27 H27A 109.5 . . ?
C24 C27 H27B 109.5 . . ?
C24 C27 H27C 109.5 . . ?
H27A C27 H27B 109.5 . . ?
H27A C27 H27C 109.5 . . ?
H27B C27 H27C 109.5 . . ?
C20 C19 H19 120.1 . . ?
C18 C19 C20 119.8(2) . . ?
C18 C19 H19 120.1 . . ?
C22 C23 H23A 109.5 . . ?
C22 C23 H23B 109.5 . . ?
C22 C23 H23C 109.5 . . ?
H23A C23 H23B 109.5 . . ?
H23A C23 H23C 109.5 . . ?
H23B C23 H23C 109.5 . . ?

loop_
_geom_bond_atom_site_label_1
_geom_bond_atom_site_label_2
_geom_bond_distance
_geom_bond_site_symmetry_2
_geom_bond_publ_flag
P1 C16 1.806(2) . ?
P1 N3 1.6514(17) . ?
P1 C15 1.805(2) . ?
P1 O2 1.4906(15) . ?
O1 N1 1.285(2) . ?
N1 C7 1.499(3) . ?
N1 C1 1.503(3) . ?
N2 H2 0.88(3) . ?
N2 C5 1.451(3) . ?
N2 C10 1.375(3) . ?
C6 H6A 0.9700 . ?
C6 H6B 0.9700 . ?
C6 C7 1.529(3) . ?
C6 C5 1.530(3) . ?
C16 C17 1.396(3) . ?
C16 C21 1.393(3) . ?
N3 H3 0.87(3) . ?
N3 C22 1.485(2) . ?
C15 C14 1.400(3) . ?
C15 C10 1.420(3) . ?
C13 H13 0.9300 . ?
C13 C12 1.391(3) . ?
C13 C14 1.385(3) . ?
C26 H26A 0.9600 . ?
C26 H26B 0.9600 . ?
C26 H26C 0.9600 . ?
C26 C24 1.527(4) . ?
C17 H17 0.9300 . ?
C17 C18 1.393(3) . ?
C12 H12 0.9300 . ?
C12 C11 1.380(3) . ?
C20 H20 0.9300 . ?
C20 C21 1.387(3) . ?
C20 C19 1.389(3) . ?
C7 C9 1.532(3) . ?
C7 C8 1.532(3) . ?
C11 H11 0.9300 . ?
C11 C10 1.408(3) . ?
C9 H9A 0.9600 . ?
C9 H9B 0.9600 . ?
C9 H9C 0.9600 . ?
C22 H22 0.9800 . ?
C22 C24 1.554(3) . ?
C22 C23 1.529(3) . ?
C2 H2A 0.9600 . ?
C2 H2B 0.9600 . ?
C2 H2C 0.9600 . ?
C2 C1 1.529(3) . ?
C3 H3A 0.9600 . ?
C3 H3B 0.9600 . ?
C3 H3C 0.9600 . ?
C3 C1 1.532(3) . ?
C5 H5 0.9800 . ?
C5 C4 1.523(3) . ?
C8 H8A 0.9600 . ?
C8 H8B 0.9600 . ?
C8 H8C 0.9600 . ?
C14 H14 0.9300 . ?
C1 C4 1.530(3) . ?
C25 H25A 0.9600 . ?
C25 H25B 0.9600 . ?
C25 H25C 0.9600 . ?
C25 C24 1.530(3) . ?
C18 H18 0.9300 . ?
C18 C19 1.384(3) . ?
C4 H4A 0.9700 . ?
C4 H4B 0.9700 . ?
C24 C27 1.535(3) . ?
C21 H21 0.9300 . ?
C27 H27A 0.9600 . ?
C27 H27B 0.9600 . ?
C27 H27C 0.9600 . ?
C19 H19 0.9300 . ?
C23 H23A 0.9600 . ?
C23 H23B 0.9600 . ?
C23 H23C 0.9600 . ?

loop_
_geom_hbond_atom_site_label_D
_geom_hbond_atom_site_label_H
_geom_hbond_atom_site_label_A
_geom_hbond_distance_DH
_geom_hbond_distance_HA
_geom_hbond_distance_DA
_geom_hbond_angle_DHA
_geom_hbond_site_symmetry_A
N2 H2 O2 0.88(3) 1.97(3) 2.747(2) 147(2) .
N3 H3 O1 0.87(3) 2.12(3) 2.988(2) 173(2) 2_675

loop_
_geom_torsion_atom_site_label_1
_geom_torsion_atom_site_label_2
_geom_torsion_atom_site_label_3
_geom_torsion_atom_site_label_4
_geom_torsion
_geom_torsion_site_symmetry_1
_geom_torsion_site_symmetry_2
_geom_torsion_site_symmetry_3
_geom_torsion_site_symmetry_4
_geom_torsion_publ_flag
P1 C16 C17 C18 -178.32(17) . . . . ?
P1 C16 C21 C20 178.54(17) . . . . ?
P1 N3 C22 C24 -142.21(16) . . . . ?
P1 N3 C22 C23 90.0(2) . . . . ?
P1 C15 C14 C13 -176.54(17) . . . . ?
P1 C15 C10 N2 -3.7(3) . . . . ?
P1 C15 C10 C11 176.81(17) . . . . ?
O1 N1 C7 C6 167.05(17) . . . . ?
O1 N1 C7 C9 -70.0(2) . . . . ?
O1 N1 C7 C8 48.6(2) . . . . ?
O1 N1 C1 C2 -49.9(2) . . . . ?
O1 N1 C1 C3 68.5(2) . . . . ?
O1 N1 C1 C4 -167.87(17) . . . . ?
N1 C1 C4 C5 -45.4(2) . . . . ?
N2 C5 C4 C1 178.22(17) . . . . ?
C6 C5 C4 C1 57.4(2) . . . . ?
C16 P1 N3 C22 178.64(16) . . . . ?
C16 P1 C15 C14 -40.28(19) . . . . ?
C16 P1 C15 C10 143.80(17) . . . . ?
C16 C17 C18 C19 -0.4(3) . . . . ?
N3 P1 C16 C17 -33.9(2) . . . . ?
N3 P1 C16 C21 146.01(16) . . . . ?
N3 P1 C15 C14 68.28(19) . . . . ?
N3 P1 C15 C10 -107.63(18) . . . . ?
N3 C22 C24 C26 61.3(2) . . . . ?
N3 C22 C24 C25 -58.9(3) . . . . ?
N3 C22 C24 C27 179.63(19) . . . . ?
C15 P1 C16 C17 76.03(19) . . . . ?
C15 P1 C16 C21 -104.01(17) . . . . ?
C15 P1 N3 C22 64.40(18) . . . . ?
C13 C12 C11 C10 -0.6(4) . . . . ?
C17 C16 C21 C20 -1.5(3) . . . . ?
C17 C18 C19 C20 -1.2(4) . . . . ?
C12 C13 C14 C15 -0.4(3) . . . . ?
C12 C11 C10 N2 -179.9(2) . . . . ?
C12 C11 C10 C15 -0.4(3) . . . . ?
C7 N1 C1 C2 154.45(19) . . . . ?
C7 N1 C1 C3 -87.1(2) . . . . ?
C7 N1 C1 C4 36.5(3) . . . . ?
C7 C6 C5 N2 -177.43(18) . . . . ?
C7 C6 C5 C4 -59.0(2) . . . . ?
C2 C1 C4 C5 -162.64(18) . . . . ?
C3 C1 C4 C5 75.7(2) . . . . ?
C5 N2 C10 C15 157.67(19) . . . . ?
C5 N2 C10 C11 -22.8(3) . . . . ?
C5 C6 C7 N1 47.6(2) . . . . ?
C5 C6 C7 C9 -73.4(2) . . . . ?
C5 C6 C7 C8 164.55(19) . . . . ?
C14 C15 C10 N2 -179.6(2) . . . . ?
C14 C15 C10 C11 0.9(3) . . . . ?
C14 C13 C12 C11 1.0(4) . . . . ?
C1 N1 C7 C6 -37.4(3) . . . . ?
C1 N1 C7 C9 85.6(2) . . . . ?
C1 N1 C7 C8 -155.82(19) . . . . ?
C10 N2 C5 C6 -66.6(3) . . . . ?
C10 N2 C5 C4 175.0(2) . . . . ?
C10 C15 C14 C13 -0.5(3) . . . . ?
C21 C16 C17 C18 1.7(3) . . . . ?
C21 C20 C19 C18 1.4(3) . . . . ?
C19 C20 C21 C16 -0.1(3) . . . . ?
O2 P1 C16 C17 -161.46(17) . . . . ?
O2 P1 C16 C21 18.50(19) . . . . ?
O2 P1 N3 C22 -59.65(19) . . . . ?
O2 P1 C15 C14 -162.51(17) . . . . ?
O2 P1 C15 C10 21.6(2) . . . . ?
C23 C22 C24 C26 -174.0(2) . . . . ?
C23 C22 C24 C25 65.9(3) . . . . ?
C23 C22 C24 C27 -55.6(3) . . . . ?
